data_7107911
loop_
_publ_author_name
'Zi-Jian Yao'
'Xian-Kuan Huo'
'Guo-Xin Jin'

_publ_section_title
;
 Zwitterionic half-sandwich Rh and Ir complexes containing a diphosphine
 nido-carborane ligand: synthesis, structure transformation and
 application in H2 activation
;
_journal_name_full Chem.Commun.
_journal_page_first 6714
_journal_paper_doi 10.1039/c2cc32036c
_journal_volume 48
_journal_year 2012
_chemical_formula_sum 'C37 H47 B9 Cl3 Ir P2'
_chemical_formula_weight 949.53
_chemical_name_systematic
;
?
;
_space_group_IT_number 2
_symmetry_cell_setting triclinic
_symmetry_space_group_name_Hall '-P 1'
_symmetry_space_group_name_H-M 'P -1'
_atom_sites_solution_hydrogens geom
_atom_sites_solution_primary direct
_atom_sites_solution_secondary difmap
_audit_creation_method SHELXL-97
_cell_angle_alpha 76.059(4)
_cell_angle_beta 74.745(4)
_cell_angle_gamma 84.583(4)
_cell_formula_units_Z 2
_cell_length_a 10.584(4)
_cell_length_b 11.279(4)
_cell_length_c 18.270(6)
_cell_measurement_reflns_used 993
_cell_measurement_temperature 293(2)
_cell_measurement_theta_max 26.540
_cell_measurement_theta_min 2.538
_cell_volume 2041.1(13)
_computing_cell_refinement 'Bruker SMART'
_computing_data_collection 'Bruker SMART'
_computing_data_reduction 'Bruker SHELXTL'
_computing_molecular_graphics 'Bruker SHELXTL'
_computing_publication_material 'Bruker SHELXTL'
_computing_structure_refinement 'SHELXL-97 (Sheldrick, 1997)'
_computing_structure_solution 'SHELXS-97 (Sheldrick, 1990)'
_diffrn_ambient_temperature 293(2)
_diffrn_measured_fraction_theta_full 0.970
_diffrn_measured_fraction_theta_max 0.970
_diffrn_measurement_device_type 'CCD area detector'
_diffrn_measurement_method 'phi and omega scans'
_diffrn_radiation_monochromator graphite
_diffrn_radiation_source 'fine-focus sealed tube'
_diffrn_radiation_type MoK\a
_diffrn_radiation_wavelength 0.71073
_diffrn_reflns_av_R_equivalents 0.0392
_diffrn_reflns_av_sigmaI/netI 0.0615
_diffrn_reflns_limit_h_max 13
_diffrn_reflns_limit_h_min -12
_diffrn_reflns_limit_k_max 12
_diffrn_reflns_limit_k_min -13
_diffrn_reflns_limit_l_max 18
_diffrn_reflns_limit_l_min -22
_diffrn_reflns_number 9254
_diffrn_reflns_theta_full 26.01
_diffrn_reflns_theta_max 26.01
_diffrn_reflns_theta_min 1.86
_diffrn_standards_decay_% 5.77
_exptl_absorpt_coefficient_mu 3.573
_exptl_absorpt_correction_T_max 0.7164
_exptl_absorpt_correction_T_min 0.6737
_exptl_absorpt_correction_type multi-scan
_exptl_absorpt_process_details sadabs
_exptl_crystal_colour yellow
_exptl_crystal_density_diffrn 1.545
_exptl_crystal_density_method 'not measured'
_exptl_crystal_description prism
_exptl_crystal_F_000 944
_exptl_crystal_size_max 0.12
_exptl_crystal_size_mid 0.12
_exptl_crystal_size_min 0.10
_refine_diff_density_max 2.076
_refine_diff_density_min -1.284
_refine_diff_density_rms 0.133
_refine_ls_extinction_method none
_refine_ls_goodness_of_fit_ref 0.963
_refine_ls_hydrogen_treatment mixed
_refine_ls_matrix_type full
_refine_ls_number_parameters 496
_refine_ls_number_reflns 7782
_refine_ls_number_restraints 0
_refine_ls_restrained_S_all 0.963
_refine_ls_R_factor_all 0.0522
_refine_ls_R_factor_gt 0.0429
_refine_ls_shift/su_max 0.002
_refine_ls_shift/su_mean 0.000
_refine_ls_structure_factor_coef Fsqd
_refine_ls_weighting_details 'calc w=1/[\s^2^(Fo^2^)+(0.0609P)^2^+0.0000P] where P=(Fo^2^+2Fc^2^)/3'
_refine_ls_weighting_scheme calc
_refine_ls_wR_factor_gt 0.1000
_refine_ls_wR_factor_ref 0.1032
_reflns_number_gt 6461
_reflns_number_total 7782
_reflns_threshold_expression >2sigma(I)
_cod_data_source_file c2cc32036c.txt
_cod_data_source_block f90804c
_cod_original_cell_volume 2041.1(12)
_cod_original_sg_symbol_H-M P-1
_cod_database_code 7107911

loop_
_symmetry_equiv_pos_as_xyz
'x, y, z'
'-x, -y, -z'

loop_
_atom_site_label
_atom_site_type_symbol
_atom_site_fract_x
_atom_site_fract_y
_atom_site_fract_z
_atom_site_U_iso_or_equiv
_atom_site_adp_type
_atom_site_occupancy
_atom_site_symmetry_multiplicity
_atom_site_calc_flag
_atom_site_refinement_flags
Ir1 Ir -0.02069(2) 0.87227(2) 0.712529(13) 0.03324(9) Uani 1 1 d .
Cl1 Cl 0.08923(15) 0.94362(15) 0.57984(9) 0.0445(4) Uani 1 1 d .
P1 P 0.17770(13) 0.87653(13) 0.74133(8) 0.0304(3) Uani 1 1 d .
P2 P -0.05442(13) 1.06776(13) 0.73345(9) 0.0329(3) Uani 1 1 d .
B1 B 0.3220(7) 1.2575(6) 0.6611(5) 0.0451(17) Uani 1 1 d .
H1 H 0.3831 1.3167 0.6096 0.054 Uiso 1 1 calc R
B2 B 0.3653(7) 1.1028(6) 0.6921(4) 0.0415(16) Uani 1 1 d .
H2 H 0.4536 1.0599 0.6602 0.050 Uiso 1 1 calc R
B3 B 0.2263(6) 1.1446(6) 0.6533(4) 0.0382(15) Uani 1 1 d .
H3 H 0.2218 1.1271 0.5973 0.046 Uiso 1 1 calc R
B4 B 0.1507(7) 1.2755(6) 0.6843(4) 0.0416(16) Uani 1 1 d .
H4 H 0.0993 1.3440 0.6475 0.050 Uiso 1 1 calc R
B5 B 0.2388(7) 1.3124(7) 0.7447(5) 0.0454(17) Uani 1 1 d .
H5 H 0.2446 1.4080 0.7473 0.054 Uiso 1 1 calc R
B6 B 0.3737(7) 1.2038(7) 0.7493(5) 0.0470(18) Uani 1 1 d .
H6 H 0.4692 1.2260 0.7551 0.056 Uiso 1 1 calc R
B9 B 0.0939(7) 1.2331(7) 0.7875(4) 0.0430(17) Uani 1 1 d .
H9 H 0.006(5) 1.273(5) 0.816(3) 0.028(14) Uiso 1 1 d .
B10 B 0.2340(8) 1.1975(7) 0.8293(5) 0.0449(17) Uani 1 1 d .
H10A H 0.243(6) 1.219(6) 0.875(4) 0.052(19) Uiso 1 1 d .
H10B H 0.178(6) 1.109(6) 0.836(4) 0.06(2) Uiso 1 1 d .
B11 B 0.3053(7) 1.0607(7) 0.7953(5) 0.0442(17) Uani 1 1 d .
H11' H 0.351(5) 0.997(5) 0.824(3) 0.032(14) Uiso 1 1 d .
C1 C 0.3104(5) 0.8061(5) 0.6771(3) 0.0344(13) Uani 1 1 d .
C2 C 0.3787(6) 0.8708(6) 0.6046(3) 0.0399(14) Uani 1 1 d .
H2A H 0.3631 0.9545 0.5892 0.048 Uiso 1 1 calc R
C3 C 0.4691(6) 0.8110(6) 0.5557(4) 0.0506(17) Uani 1 1 d .
H3A H 0.5159 0.8556 0.5081 0.061 Uiso 1 1 calc R
C4 C 0.4921(6) 0.6864(7) 0.5756(4) 0.0548(18) Uani 1 1 d .
H4A H 0.5539 0.6472 0.5420 0.066 Uiso 1 1 calc R
C5 C 0.4224(7) 0.6216(6) 0.6456(4) 0.0558(18) Uani 1 1 d .
H5A H 0.4357 0.5373 0.6592 0.067 Uiso 1 1 calc R
C6 C 0.3321(6) 0.6802(6) 0.6965(4) 0.0474(16) Uani 1 1 d .
H6A H 0.2856 0.6348 0.7439 0.057 Uiso 1 1 calc R
C7 C 0.2182(5) 1.0326(5) 0.7386(3) 0.0334(12) Uani 1 1 d .
C8 C 0.0976(5) 1.1324(5) 0.7366(3) 0.0325(12) Uani 1 1 d .
C9 C 0.1867(6) 0.7945(5) 0.8390(3) 0.0383(13) Uani 1 1 d .
C10 C 0.3043(6) 0.7481(6) 0.8573(4) 0.0480(16) Uani 1 1 d .
H10 H 0.3816 0.7552 0.8181 0.058 Uiso 1 1 calc R
C11 C 0.3072(8) 0.6925(7) 0.9318(4) 0.065(2) Uani 1 1 d .
H11 H 0.3861 0.6598 0.9425 0.079 Uiso 1 1 calc R
C12 C 0.1958(10) 0.6842(7) 0.9911(5) 0.075(2) Uani 1 1 d .
H12 H 0.1995 0.6486 1.0420 0.091 Uiso 1 1 calc R
C13 C 0.0788(9) 0.7285(8) 0.9749(4) 0.072(2) Uani 1 1 d .
H13 H 0.0019 0.7208 1.0144 0.086 Uiso 1 1 calc R
C14 C 0.0765(6) 0.7846(6) 0.8992(4) 0.0499(16) Uani 1 1 d .
H14 H -0.0027 0.8169 0.8888 0.060 Uiso 1 1 calc R
C15 C -0.1326(5) 1.1818(5) 0.6678(3) 0.0380(13) Uani 1 1 d .
C16 C -0.1696(6) 1.2959(6) 0.6839(4) 0.0464(15) Uani 1 1 d .
H16 H -0.1500 1.3166 0.7258 0.056 Uiso 1 1 calc R
C17 C -0.2364(7) 1.3792(7) 0.6366(5) 0.0600(19) Uani 1 1 d .
H17 H -0.2580 1.4570 0.6458 0.072 Uiso 1 1 calc R
C18 C -0.2708(8) 1.3482(8) 0.5766(5) 0.069(2) Uani 1 1 d .
H18 H -0.3194 1.4032 0.5471 0.082 Uiso 1 1 calc R
C19 C -0.2337(7) 1.2366(8) 0.5605(4) 0.064(2) Uani 1 1 d .
H19 H -0.2548 1.2164 0.5188 0.076 Uiso 1 1 calc R
C20 C -0.1633(6) 1.1514(6) 0.6064(4) 0.0479(16) Uani 1 1 d .
H20 H -0.1380 1.0752 0.5952 0.057 Uiso 1 1 calc R
C21 C -0.1660(6) 1.0735(5) 0.8281(3) 0.0396(14) Uani 1 1 d .
C22 C -0.1209(7) 1.0408(6) 0.8953(4) 0.0553(18) Uani 1 1 d .
H22 H -0.0322 1.0222 0.8914 0.066 Uiso 1 1 calc R
C23 C -0.2039(9) 1.0354(8) 0.9667(5) 0.074(2) Uani 1 1 d .
H23 H -0.1720 1.0123 1.0110 0.089 Uiso 1 1 calc R
C24 C -0.3351(10) 1.0640(9) 0.9735(5) 0.084(3) Uani 1 1 d .
H24 H -0.3919 1.0608 1.0224 0.101 Uiso 1 1 calc R
C25 C -0.3817(8) 1.0975(8) 0.9076(6) 0.081(3) Uani 1 1 d .
H25 H -0.4703 1.1172 0.9121 0.097 Uiso 1 1 calc R
C26 C -0.2980(6) 1.1022(6) 0.8345(4) 0.0522(17) Uani 1 1 d .
H26 H -0.3302 1.1244 0.7902 0.063 Uiso 1 1 calc R
C27 C -0.0751(6) 0.6772(6) 0.7742(4) 0.0467(16) Uani 1 1 d .
C28 C -0.1810(6) 0.7616(6) 0.7989(4) 0.0514(17) Uani 1 1 d .
C29 C -0.2304(6) 0.8199(7) 0.7316(5) 0.059(2) Uani 1 1 d .
C30 C -0.1530(6) 0.7756(5) 0.6684(4) 0.0494(17) Uani 1 1 d .
C31 C -0.0539(6) 0.6906(5) 0.6935(4) 0.0464(15) Uani 1 1 d .
C32 C -0.0158(7) 0.5798(6) 0.8267(4) 0.0558(18) Uani 1 1 d .
H32A H -0.0617 0.5056 0.8379 0.084 Uiso 1 1 calc R
H32B H -0.0220 0.6044 0.8744 0.084 Uiso 1 1 calc R
H32C H 0.0746 0.5665 0.8019 0.084 Uiso 1 1 calc R
C33 C -0.2518(7) 0.7635(8) 0.8816(4) 0.071(2) Uani 1 1 d .
H33A H -0.2669 0.8466 0.8869 0.107 Uiso 1 1 calc R
H33B H -0.1994 0.7206 0.9159 0.107 Uiso 1 1 calc R
H33C H -0.3341 0.7247 0.8946 0.107 Uiso 1 1 calc R
C34 C -0.3534(6) 0.8976(7) 0.7312(6) 0.077(3) Uani 1 1 d .
H34A H -0.3456 0.9510 0.6808 0.115 Uiso 1 1 calc R
H34B H -0.3668 0.9453 0.7697 0.115 Uiso 1 1 calc R
H34C H -0.4266 0.8461 0.7429 0.115 Uiso 1 1 calc R
C35 C -0.1741(8) 0.8028(8) 0.5869(5) 0.070(2) Uani 1 1 d .
H35A H -0.2255 0.7402 0.5826 0.105 Uiso 1 1 calc R
H35B H -0.0908 0.8048 0.5496 0.105 Uiso 1 1 calc R
H35C H -0.2193 0.8806 0.5769 0.105 Uiso 1 1 calc R
C36 C 0.0391(7) 0.6161(6) 0.6436(5) 0.064(2) Uani 1 1 d .
H36A H -0.0060 0.5489 0.6395 0.095 Uiso 1 1 calc R
H36B H 0.1108 0.5853 0.6666 0.095 Uiso 1 1 calc R
H36C H 0.0720 0.6664 0.5926 0.095 Uiso 1 1 calc R
C37 C 0.5074(14) 0.4263(10) 0.8386(6) 0.132(5) Uani 1 1 d .
H37A H 0.4360 0.4595 0.8148 0.159 Uiso 1 1 calc R
H37B H 0.5425 0.3538 0.8195 0.159 Uiso 1 1 calc R
Cl2 Cl 0.4469(4) 0.3850(3) 0.9347(2) 0.1388(12) Uani 1 1 d .
Cl3 Cl 0.6286(3) 0.5326(3) 0.8082(2) 0.1430(13) Uani 1 1 d .

loop_
_atom_site_aniso_label
_atom_site_aniso_U_11
_atom_site_aniso_U_22
_atom_site_aniso_U_33
_atom_site_aniso_U_23
_atom_site_aniso_U_13
_atom_site_aniso_U_12
Ir1 0.02715(12) 0.02628(13) 0.04485(15) -0.00374(9) -0.00987(9) -0.00231(8)
Cl1 0.0430(8) 0.0470(9) 0.0426(8) -0.0058(7) -0.0126(7) -0.0022(7)
P1 0.0259(7) 0.0258(7) 0.0364(8) -0.0014(6) -0.0073(6) -0.0013(5)
P2 0.0273(7) 0.0291(8) 0.0416(8) -0.0042(6) -0.0110(6) -0.0005(6)
B1 0.042(4) 0.030(4) 0.058(5) -0.001(3) -0.010(3) -0.009(3)
B2 0.032(3) 0.035(4) 0.055(4) -0.007(3) -0.006(3) -0.009(3)
B3 0.036(3) 0.029(4) 0.043(4) -0.001(3) -0.005(3) -0.001(3)
B4 0.042(4) 0.023(3) 0.058(4) -0.005(3) -0.014(3) -0.001(3)
B5 0.044(4) 0.034(4) 0.061(5) -0.009(3) -0.016(4) -0.005(3)
B6 0.040(4) 0.042(4) 0.060(5) -0.007(3) -0.016(3) -0.012(3)
B9 0.040(4) 0.037(4) 0.051(4) -0.013(3) -0.006(3) -0.004(3)
B10 0.053(4) 0.042(4) 0.047(4) -0.011(3) -0.020(4) -0.007(3)
B11 0.043(4) 0.039(4) 0.054(5) -0.004(3) -0.023(4) -0.005(3)
C1 0.028(3) 0.031(3) 0.043(3) -0.007(2) -0.009(2) 0.002(2)
C2 0.041(3) 0.033(3) 0.043(3) -0.004(3) -0.010(3) -0.002(3)
C3 0.045(4) 0.056(4) 0.043(4) -0.006(3) 0.001(3) -0.006(3)
C4 0.045(4) 0.054(4) 0.060(4) -0.022(3) 0.002(3) 0.007(3)
C5 0.052(4) 0.039(4) 0.072(5) -0.017(3) -0.008(4) 0.012(3)
C6 0.042(3) 0.035(4) 0.056(4) -0.001(3) -0.005(3) -0.003(3)
C7 0.023(3) 0.027(3) 0.045(3) 0.001(2) -0.009(2) 0.000(2)
C8 0.026(3) 0.029(3) 0.039(3) -0.004(2) -0.006(2) -0.002(2)
C9 0.041(3) 0.029(3) 0.042(3) 0.000(2) -0.013(3) -0.003(2)
C10 0.044(3) 0.042(4) 0.056(4) -0.002(3) -0.018(3) 0.004(3)
C11 0.082(6) 0.053(5) 0.065(5) -0.001(4) -0.039(5) 0.004(4)
C12 0.112(7) 0.058(5) 0.051(5) 0.009(4) -0.026(5) -0.013(5)
C13 0.086(6) 0.078(6) 0.047(4) -0.003(4) -0.012(4) -0.019(5)
C14 0.046(4) 0.053(4) 0.045(4) -0.004(3) -0.006(3) -0.010(3)
C15 0.030(3) 0.034(3) 0.048(4) -0.002(3) -0.012(3) 0.001(2)
C16 0.044(3) 0.036(4) 0.059(4) -0.010(3) -0.017(3) 0.006(3)
C17 0.060(4) 0.041(4) 0.080(5) -0.011(4) -0.026(4) 0.015(3)
C18 0.068(5) 0.067(5) 0.073(5) -0.011(4) -0.036(4) 0.027(4)
C19 0.064(5) 0.077(6) 0.057(4) -0.021(4) -0.032(4) 0.028(4)
C20 0.041(3) 0.047(4) 0.059(4) -0.015(3) -0.020(3) 0.012(3)
C21 0.038(3) 0.033(3) 0.045(3) -0.008(3) -0.003(3) -0.003(3)
C22 0.061(4) 0.051(4) 0.048(4) -0.003(3) -0.008(3) -0.010(3)
C23 0.094(7) 0.071(6) 0.051(5) -0.007(4) -0.008(4) -0.025(5)
C24 0.093(7) 0.085(7) 0.055(5) -0.019(5) 0.030(5) -0.036(5)
C25 0.053(5) 0.061(5) 0.109(7) -0.025(5) 0.021(5) -0.011(4)
C26 0.037(3) 0.044(4) 0.066(4) -0.011(3) 0.001(3) 0.000(3)
C27 0.036(3) 0.031(3) 0.066(4) 0.002(3) -0.008(3) -0.013(3)
C28 0.033(3) 0.037(4) 0.072(5) 0.000(3) -0.001(3) -0.012(3)
C29 0.028(3) 0.057(5) 0.090(6) -0.001(4) -0.020(4) -0.014(3)
C30 0.044(4) 0.021(3) 0.083(5) -0.005(3) -0.021(4) -0.003(3)
C31 0.047(4) 0.023(3) 0.067(4) -0.003(3) -0.014(3) -0.008(3)
C32 0.056(4) 0.037(4) 0.070(5) 0.002(3) -0.019(4) -0.003(3)
C33 0.050(4) 0.072(6) 0.075(5) -0.006(4) 0.011(4) -0.024(4)
C34 0.033(4) 0.060(5) 0.140(8) -0.022(5) -0.027(4) 0.002(3)
C35 0.076(5) 0.067(5) 0.079(6) -0.010(4) -0.043(4) -0.011(4)
C36 0.069(5) 0.038(4) 0.087(5) -0.026(4) -0.014(4) 0.001(3)
C37 0.237(15) 0.082(8) 0.108(8) -0.006(6) -0.091(9) -0.051(9)
Cl2 0.181(3) 0.106(3) 0.117(2) -0.0207(19) -0.024(2) 0.006(2)
Cl3 0.127(3) 0.136(3) 0.178(3) -0.078(3) -0.005(2) -0.052(2)

loop_
_atom_type_symbol
_atom_type_description
_atom_type_scat_dispersion_real
_atom_type_scat_dispersion_imag
_atom_type_scat_source
C C 0.0033 0.0016 'International Tables Vol C Tables 4.2.6.8 and 6.1.1.4'
H H 0.0000 0.0000 'International Tables Vol C Tables 4.2.6.8 and 6.1.1.4'
B B 0.0013 0.0007 'International Tables Vol C Tables 4.2.6.8 and 6.1.1.4'
P P 0.1023 0.0942 'International Tables Vol C Tables 4.2.6.8 and 6.1.1.4'
Ir Ir -1.4442 7.9887 'International Tables Vol C Tables 4.2.6.8 and 6.1.1.4'
Cl Cl 0.1484 0.1585 'International Tables Vol C Tables 4.2.6.8 and 6.1.1.4'

loop_
_geom_angle_atom_site_label_1
_geom_angle_atom_site_label_2
_geom_angle_atom_site_label_3
_geom_angle
C28 Ir1 C31 62.3(3)
C28 Ir1 C30 61.4(3)
C31 Ir1 C30 37.5(2)
C28 Ir1 C29 37.6(2)
C31 Ir1 C29 62.1(3)
C30 Ir1 C29 36.0(3)
C28 Ir1 C27 37.6(2)
C31 Ir1 C27 36.3(2)
C30 Ir1 C27 61.0(2)
C29 Ir1 C27 62.1(2)
C28 Ir1 P1 119.80(19)
C31 Ir1 P1 112.07(17)
C30 Ir1 P1 148.30(17)
C29 Ir1 P1 157.4(2)
C27 Ir1 P1 99.75(16)
C28 Ir1 P2 106.39(18)
C31 Ir1 P2 162.24(17)
C30 Ir1 P2 125.97(16)
C29 Ir1 P2 100.4(2)
C27 Ir1 P2 140.36(18)
P1 Ir1 P2 85.26(5)
C28 Ir1 Cl1 147.7(2)
C31 Ir1 Cl1 92.38(18)
C30 Ir1 Cl1 86.28(19)
C29 Ir1 Cl1 114.1(2)
C27 Ir1 Cl1 127.02(18)
P1 Ir1 Cl1 87.21(5)
P2 Ir1 Cl1 92.32(6)
C9 P1 C1 103.9(3)
C9 P1 C7 102.6(3)
C1 P1 C7 110.4(3)
C9 P1 Ir1 115.60(19)
C1 P1 Ir1 111.94(19)
C7 P1 Ir1 111.71(17)
C21 P2 C15 101.1(3)
C21 P2 C8 103.8(3)
C15 P2 C8 107.9(3)
C21 P2 Ir1 112.6(2)
C15 P2 Ir1 117.8(2)
C8 P2 Ir1 112.32(18)
B4 B1 B3 60.1(4)
B4 B1 B2 109.1(5)
B3 B1 B2 60.7(4)
B4 B1 B5 59.9(4)
B3 B1 B5 107.5(5)
B2 B1 B5 107.9(5)
B4 B1 B6 108.8(5)
B3 B1 B6 107.6(5)
B2 B1 B6 59.0(4)
B5 B1 B6 60.7(4)
C7 B2 B6 103.4(5)
C7 B2 B1 104.8(5)
B6 B2 B1 61.4(4)
C7 B2 B3 59.7(3)
B6 B2 B3 108.6(5)
B1 B2 B3 59.6(4)
C7 B2 B11 56.2(4)
B6 B2 B11 59.7(4)
B1 B2 B11 107.9(5)
B3 B2 B11 106.6(5)
C7 B3 C8 55.5(3)
C7 B3 B1 104.3(5)
C8 B3 B1 103.2(5)
C7 B3 B4 104.9(5)
C8 B3 B4 59.1(4)
B1 B3 B4 60.0(4)
C7 B3 B2 58.8(3)
C8 B3 B2 102.7(5)
B1 B3 B2 59.7(4)
B4 B3 B2 108.2(5)
C8 B4 B1 103.9(5)
C8 B4 B3 60.1(4)
B1 B4 B3 60.0(4)
C8 B4 B5 100.8(5)
B1 B4 B5 60.5(4)
B3 B4 B5 107.9(5)
C8 B4 B9 55.1(4)
B1 B4 B9 107.5(5)
B3 B4 B9 107.0(5)
B5 B4 B9 59.2(4)
B9 B5 B10 62.3(4)
B9 B5 B4 61.0(4)
B10 B5 B4 112.5(5)
B9 B5 B1 108.2(5)
B10 B5 B1 110.4(5)
B4 B5 B1 59.6(4)
B9 B5 B6 107.8(5)
B10 B5 B6 60.0(4)
B4 B5 B6 108.1(5)
B1 B5 B6 60.1(4)
B2 B6 B11 61.3(4)
B2 B6 B10 112.1(5)
B11 B6 B10 62.2(4)
B2 B6 B1 59.6(4)
B11 B6 B1 107.7(5)
B10 B6 B1 108.6(5)
B2 B6 B5 107.2(5)
B11 B6 B5 106.5(5)
B10 B6 B5 58.8(4)
B1 B6 B5 59.2(4)
C8 B9 B5 105.5(5)
C8 B9 B4 60.8(4)
B5 B9 B4 59.8(4)
C8 B9 B10 106.4(5)
B5 B9 B10 59.0(4)
B4 B9 B10 108.8(5)
B5 B10 B6 61.2(4)
B5 B10 B9 58.7(4)
B6 B10 B9 105.9(5)
B5 B10 B11 105.4(5)
B6 B10 B11 58.3(4)
B9 B10 B11 102.3(5)
C7 B11 B6 106.1(5)
C7 B11 B2 60.2(4)
B6 B11 B2 59.1(4)
C7 B11 B10 107.9(5)
B6 B11 B10 59.5(4)
B2 B11 B10 108.1(5)
C6 C1 C2 118.2(5)
C6 C1 P1 118.8(4)
C2 C1 P1 122.4(4)
C3 C2 C1 120.0(6)
C2 C3 C4 121.6(6)
C5 C4 C3 118.8(6)
C4 C5 C6 120.7(6)
C5 C6 C1 120.6(6)
C8 C7 B11 109.0(5)
C8 C7 B2 110.1(4)
B11 C7 B2 63.6(4)
C8 C7 B3 62.3(3)
B11 C7 B3 114.2(5)
B2 C7 B3 61.5(4)
C8 C7 P1 114.8(4)
B11 C7 P1 121.9(4)
B2 C7 P1 127.0(4)
B3 C7 P1 119.0(4)
C7 C8 B9 114.3(5)
C7 C8 B4 111.8(4)
B9 C8 B4 64.1(4)
C7 C8 B3 62.2(3)
B9 C8 B3 115.2(5)
B4 C8 B3 60.8(4)
C7 C8 P2 113.2(4)
B9 C8 P2 121.3(4)
B4 C8 P2 123.7(4)
B3 C8 P2 116.3(4)
C14 C9 C10 117.2(6)
C14 C9 P1 119.8(5)
C10 C9 P1 122.8(5)
C11 C10 C9 120.8(7)
C10 C11 C12 120.9(7)
C11 C12 C13 119.6(7)
C12 C13 C14 119.1(8)
C9 C14 C13 122.3(7)
C20 C15 C16 120.1(6)
C20 C15 P2 120.1(5)
C16 C15 P2 119.7(5)
C15 C16 C17 119.3(6)
C18 C17 C16 121.0(7)
C19 C18 C17 119.7(7)
C18 C19 C20 120.5(7)
C15 C20 C19 119.4(6)
C26 C21 C22 119.0(6)
C26 C21 P2 120.7(5)
C22 C21 P2 120.2(5)
C23 C22 C21 121.2(7)
C22 C23 C24 120.2(8)
C23 C24 C25 119.5(7)
C24 C25 C26 120.8(8)
C21 C26 C25 119.3(7)
C31 C27 C28 108.0(6)
C31 C27 C32 125.7(6)
C28 C27 C32 125.5(6)
C31 C27 Ir1 70.5(3)
C28 C27 Ir1 69.7(3)
C32 C27 Ir1 133.1(4)
C29 C28 C27 107.4(6)
C29 C28 C33 124.4(6)
C27 C28 C33 126.2(6)
C29 C28 Ir1 72.6(3)
C27 C28 Ir1 72.6(3)
C33 C28 Ir1 132.8(5)
C30 C29 C28 107.1(6)
C30 C29 C34 125.5(7)
C28 C29 C34 126.8(7)
C30 C29 Ir1 71.7(4)
C28 C29 Ir1 69.8(3)
C34 C29 Ir1 130.7(5)
C29 C30 C31 109.6(6)
C29 C30 C35 126.3(6)
C31 C30 C35 123.9(7)
C29 C30 Ir1 72.3(4)
C31 C30 Ir1 70.3(4)
C35 C30 Ir1 127.5(5)
C27 C31 C30 107.6(6)
C27 C31 C36 126.9(6)
C30 C31 C36 124.7(7)
C27 C31 Ir1 73.2(4)
C30 C31 Ir1 72.3(4)
C36 C31 Ir1 127.7(5)
Cl2 C37 Cl3 115.2(6)

loop_
_geom_bond_atom_site_label_1
_geom_bond_atom_site_label_2
_geom_bond_distance
Ir1 C28 2.229(6)
Ir1 C31 2.233(6)
Ir1 C30 2.259(7)
Ir1 C29 2.267(6)
Ir1 C27 2.268(6)
Ir1 P1 2.3025(15)
Ir1 P2 2.3066(17)
Ir1 Cl1 2.3730(16)
P1 C9 1.824(6)
P1 C1 1.830(6)
P1 C7 1.837(6)
P2 C21 1.831(6)
P2 C15 1.833(6)
P2 C8 1.848(6)
B1 B4 1.753(10)
B1 B3 1.754(10)
B1 B2 1.756(10)
B1 B5 1.770(11)
B1 B6 1.787(11)
B2 C7 1.727(8)
B2 B6 1.745(11)
B2 B3 1.773(10)
B2 B11 1.784(11)
B3 C7 1.742(8)
B3 C8 1.743(8)
B3 B4 1.756(10)
B4 C8 1.726(8)
B4 B5 1.759(11)
B4 B9 1.779(10)
B5 B9 1.748(10)
B5 B10 1.754(11)
B5 B6 1.797(10)
B6 B11 1.756(10)
B6 B10 1.777(11)
B9 C8 1.623(9)
B9 B10 1.812(11)
B10 B11 1.825(11)
B11 C7 1.654(9)
C1 C6 1.391(8)
C1 C2 1.394(8)
C2 C3 1.373(8)
C3 C4 1.379(9)
C4 C5 1.366(9)
C5 C6 1.387(9)
C7 C8 1.622(7)
C9 C14 1.369(8)
C9 C10 1.394(8)
C10 C11 1.362(9)
C11 C12 1.369(11)
C12 C13 1.369(11)
C13 C14 1.381(9)
C15 C20 1.371(9)
C15 C16 1.386(8)
C16 C17 1.390(9)
C17 C18 1.368(10)
C18 C19 1.361(11)
C19 C20 1.409(9)
C21 C26 1.385(8)
C21 C22 1.389(9)
C22 C23 1.358(10)
C23 C24 1.375(13)
C24 C25 1.377(13)
C25 C26 1.387(10)
C27 C31 1.403(9)
C27 C28 1.451(9)
C27 C32 1.483(8)
C28 C29 1.450(10)
C28 C33 1.504(10)
C29 C30 1.398(10)
C29 C34 1.500(9)
C30 C31 1.442(9)
C30 C35 1.518(10)
C31 C36 1.499(9)
C37 Cl2 1.667(12)
C37 Cl3 1.729(12)
